data_4132891
loop_
_publ_author_name
'Zheng, Zhiyao'
'Cao, Yuxi'
'Chong, Qinglei'
'Han, Zhaobin'
'Ding, Jiaming'
'Luo, Chenguang'
'Wang, Zheng'
'Zhu, Dongsheng'
'Zhou, Qi-Lin'
'Ding, Kuiling'

_publ_section_title
;
 Chiral Cyclohexyl-Fused Spirobiindanes: Practical Synthesis, Ligand
 Development, and Asymmetric Catalysis.
;
_journal_issue 32
_journal_name_full 'Journal of the American Chemical Society'
_journal_page_first 10374
_journal_page_last 10381
_journal_paper_doi 10.1021/jacs.8b07125
_journal_volume 140
_journal_year 2018
_chemical_absolute_configuration unk
_chemical_formula_sum 'C28 H24'
_chemical_formula_weight 360.47
_space_group_IT_number 19
_space_group_name_Hall 'P 2ac 2ab'
_space_group_name_H-M_alt 'P 21 21 21'
_symmetry_cell_setting orthorhombic
_symmetry_space_group_name_H-M 'P 21 21 21'
_atom_sites_solution_hydrogens geom
_atom_sites_solution_primary direct
_atom_sites_solution_secondary difmap
_audit_creation_method SHELXL-97
_cell_angle_alpha 90.00
_cell_angle_beta 90.00
_cell_angle_gamma 90.00
_cell_formula_units_Z 4
_cell_length_a 9.9333(9)
_cell_length_b 11.0826(10)
_cell_length_c 17.7523(17)
_cell_measurement_reflns_used 2561
_cell_measurement_temperature 293(2)
_cell_measurement_theta_max 44.673
_cell_measurement_theta_min 4.333
_cell_volume 1954.3(3)
_computing_cell_refinement 'Bruker SMART'
_computing_data_collection 'Bruker SMART'
_computing_data_reduction 'Bruker SHELXTL'
_computing_molecular_graphics 'Bruker SHELXTL'
_computing_publication_material 'Bruker SHELXTL'
_computing_structure_refinement 'SHELXL-97 (Sheldrick, 1997)'
_computing_structure_solution 'SHELXS-97 (Sheldrick, 1990)'
_diffrn_ambient_temperature 293(2)
_diffrn_measured_fraction_theta_full 1.000
_diffrn_measured_fraction_theta_max 1.000
_diffrn_measurement_device_type 'CCD area detector'
_diffrn_measurement_method 'phi and omega scans'
_diffrn_radiation_monochromator graphite
_diffrn_radiation_source 'fine-focus sealed tube'
_diffrn_radiation_type MoK\a
_diffrn_radiation_wavelength 0.71073
_diffrn_reflns_av_R_equivalents 0.0488
_diffrn_reflns_av_sigmaI/netI 0.0501
_diffrn_reflns_limit_h_max 12
_diffrn_reflns_limit_h_min -12
_diffrn_reflns_limit_k_max 12
_diffrn_reflns_limit_k_min -13
_diffrn_reflns_limit_l_max 21
_diffrn_reflns_limit_l_min -19
_diffrn_reflns_number 11837
_diffrn_reflns_theta_full 26.00
_diffrn_reflns_theta_max 26.00
_diffrn_reflns_theta_min 2.17
_exptl_absorpt_coefficient_mu 0.069
_exptl_absorpt_correction_T_max 1.00000
_exptl_absorpt_correction_T_min 0.34473
_exptl_absorpt_correction_type empirical
_exptl_absorpt_process_details sadabs
_exptl_crystal_colour colorless
_exptl_crystal_density_diffrn 1.225
_exptl_crystal_density_method 'not measured'
_exptl_crystal_description prismatic
_exptl_crystal_F_000 768
_exptl_crystal_size_max 0.211
_exptl_crystal_size_mid 0.175
_exptl_crystal_size_min 0.112
_refine_diff_density_max 0.135
_refine_diff_density_min -0.180
_refine_diff_density_rms 0.031
_refine_ls_abs_structure_details 'Flack H D (1983), Acta Cryst. A39, 876-881'
_refine_ls_abs_structure_Flack -8(8)
_refine_ls_extinction_method none
_refine_ls_goodness_of_fit_ref 1.021
_refine_ls_hydrogen_treatment constr
_refine_ls_matrix_type full
_refine_ls_number_parameters 253
_refine_ls_number_reflns 3838
_refine_ls_number_restraints 0
_refine_ls_restrained_S_all 1.021
_refine_ls_R_factor_all 0.0568
_refine_ls_R_factor_gt 0.0419
_refine_ls_shift/su_max 0.000
_refine_ls_shift/su_mean 0.000
_refine_ls_structure_factor_coef Fsqd
_refine_ls_weighting_details 'calc w=1/[\s^2^(Fo^2^)+(0.0485P)^2^+0.0484P] where P=(Fo^2^+2Fc^2^)/3'
_refine_ls_weighting_scheme calc
_refine_ls_wR_factor_gt 0.0949
_refine_ls_wR_factor_ref 0.1024
_reflns_number_gt 3066
_reflns_number_total 3838
_reflns_threshold_expression >2sigma(I)
_cod_data_source_file ja8b07125_si_002.cif
_cod_data_source_block cd213648
_cod_depositor_comments
;
The following automatic conversions were performed:

data item '_symmetry_cell_setting' value 'Orthorhombic' was changed
to 'orthorhombic' in accordance with the
/home/saulius/struct/COD-crude-data/automatic-downloads/DataCite-retrospective/ACS/depositions/lib/dictionaries/cif_core.dic
dictionary named 'cif_core.dic' version 2.4.2 last updated on
2011-04-26.

Automatic conversion script
Id: cif_fix_values 6909 2019-04-08 15:41:33Z antanas 
;
_cod_original_sg_symbol_H-M P2(1)2(1)2(1)
_cod_database_code 4132891

loop_
_symmetry_equiv_pos_as_xyz
'x, y, z'
'-x+1/2, -y, z+1/2'
'-x, y+1/2, -z+1/2'
'x+1/2, -y+1/2, -z'

loop_
_atom_site_label
_atom_site_type_symbol
_atom_site_fract_x
_atom_site_fract_y
_atom_site_fract_z
_atom_site_U_iso_or_equiv
_atom_site_adp_type
_atom_site_occupancy
_atom_site_symmetry_multiplicity
_atom_site_calc_flag
_atom_site_refinement_flags
C1 C 0.49658(16) 0.04806(16) 0.16852(10) 0.0449(4) Uani 1 1 d .
C2 C 0.60168(18) 0.11386(19) 0.20245(11) 0.0570(5) Uani 1 1 d .
H2 H 0.5996 0.1977 0.2013 0.068 Uiso 1 1 calc R
C3 C 0.7064(2) 0.0566(2) 0.23687(13) 0.0732(7) Uani 1 1 d .
H3 H 0.7745 0.1017 0.2593 0.088 Uiso 1 1 calc R
C4 C 0.7123(2) -0.0689(3) 0.23879(15) 0.0831(8) Uani 1 1 d .
H4 H 0.7848 -0.1071 0.2618 0.100 Uiso 1 1 calc R
C5 C 0.6129(2) -0.1353(2) 0.20729(14) 0.0705(6) Uani 1 1 d .
H5 H 0.6177 -0.2191 0.2091 0.085 Uiso 1 1 calc R
C6 C 0.50199(18) -0.07989(18) 0.17171(11) 0.0533(5) Uani 1 1 d .
C7 C 0.3944(2) -0.14719(17) 0.14105(12) 0.0568(5) Uani 1 1 d .
H7 H 0.3965 -0.2310 0.1431 0.068 Uiso 1 1 calc R
C8 C 0.28789(18) -0.09042(16) 0.10863(11) 0.0494(5) Uani 1 1 d .
C9 C 0.28435(15) 0.03699(15) 0.10325(9) 0.0401(4) Uani 1 1 d .
C10 C 0.38536(16) 0.10447(16) 0.13287(9) 0.0415(4) Uani 1 1 d .
H10 H 0.3816 0.1882 0.1298 0.050 Uiso 1 1 calc R
C11 C 0.15920(19) -0.14269(17) 0.07871(14) 0.0627(6) Uani 1 1 d .
H11A H 0.1263 -0.2068 0.1110 0.075 Uiso 1 1 calc R
H11B H 0.1712 -0.1739 0.0281 0.075 Uiso 1 1 calc R
C12 C 0.06324(18) -0.03442(16) 0.07920(12) 0.0523(5) Uani 1 1 d .
H12 H 0.0285 -0.0253 0.1306 0.063 Uiso 1 1 calc R
C13 C 0.15525(16) 0.07446(15) 0.06271(10) 0.0412(4) Uani 1 1 d .
C14 C 0.18435(18) 0.09248(16) -0.02330(10) 0.0479(4) Uani 1 1 d .
H14 H 0.2542 0.0362 -0.0402 0.057 Uiso 1 1 calc R
C15 C 0.0579(2) 0.07797(19) -0.07095(12) 0.0607(5) Uani 1 1 d .
H15A H -0.0017 0.1456 -0.0613 0.073 Uiso 1 1 calc R
H15B H 0.0828 0.0804 -0.1238 0.073 Uiso 1 1 calc R
C16 C -0.0174(2) -0.0380(2) -0.05558(14) 0.0775(7) Uani 1 1 d .
H16A H -0.0974 -0.0413 -0.0869 0.093 Uiso 1 1 calc R
H16B H 0.0392 -0.1063 -0.0685 0.093 Uiso 1 1 calc R
C17 C -0.0573(2) -0.04608(19) 0.02624(14) 0.0685(6) Uani 1 1 d .
H17A H -0.1014 -0.1229 0.0351 0.082 Uiso 1 1 calc R
H17B H -0.1215 0.0174 0.0375 0.082 Uiso 1 1 calc R
C18 C 0.23600(17) 0.22237(16) -0.02712(10) 0.0480(4) Uani 1 1 d .
H18A H 0.3310 0.2266 -0.0148 0.058 Uiso 1 1 calc R
H18B H 0.2217 0.2569 -0.0767 0.058 Uiso 1 1 calc R
C19 C 0.15239(15) 0.28504(15) 0.03110(10) 0.0406(4) Uani 1 1 d .
C20 C 0.10532(15) 0.19918(15) 0.08431(9) 0.0377(4) Uani 1 1 d .
C21 C 0.02316(16) 0.23403(16) 0.14170(10) 0.0427(4) Uani 1 1 d .
H21 H -0.0066 0.1776 0.1767 0.051 Uiso 1 1 calc R
C22 C -0.01720(16) 0.35681(16) 0.14823(10) 0.0433(4) Uani 1 1 d .
C23 C 0.02965(16) 0.44165(15) 0.09480(11) 0.0447(4) Uani 1 1 d .
C24 C 0.11612(16) 0.40232(16) 0.03608(10) 0.0449(4) Uani 1 1 d .
H24 H 0.1480 0.4575 0.0009 0.054 Uiso 1 1 calc R
C25 C -0.10693(19) 0.39714(19) 0.20421(11) 0.0566(5) Uani 1 1 d .
H25 H -0.1389 0.3429 0.2399 0.068 Uiso 1 1 calc R
C26 C -0.1477(2) 0.5148(2) 0.20687(13) 0.0698(6) Uani 1 1 d .
H26 H -0.2079 0.5394 0.2440 0.084 Uiso 1 1 calc R
C27 C -0.1003(2) 0.5984(2) 0.15457(14) 0.0689(6) Uani 1 1 d .
H27 H -0.1274 0.6786 0.1573 0.083 Uiso 1 1 calc R
C28 C -0.01421(19) 0.56217(17) 0.09959(13) 0.0589(5) Uani 1 1 d .
H28 H 0.0163 0.6181 0.0644 0.071 Uiso 1 1 calc R

loop_
_atom_site_aniso_label
_atom_site_aniso_U_11
_atom_site_aniso_U_22
_atom_site_aniso_U_33
_atom_site_aniso_U_23
_atom_site_aniso_U_13
_atom_site_aniso_U_12
C1 0.0377(9) 0.0549(12) 0.0421(10) 0.0052(8) 0.0001(8) -0.0001(8)
C2 0.0440(10) 0.0696(13) 0.0574(12) 0.0066(10) -0.0050(9) -0.0101(10)
C3 0.0470(11) 0.101(2) 0.0712(15) 0.0128(12) -0.0186(11) -0.0111(12)
C4 0.0520(13) 0.105(2) 0.0919(19) 0.0213(15) -0.0195(13) 0.0144(14)
C5 0.0564(13) 0.0742(15) 0.0809(16) 0.0108(12) -0.0109(12) 0.0146(12)
C6 0.0445(10) 0.0613(12) 0.0542(12) 0.0044(9) -0.0030(9) 0.0085(10)
C7 0.0628(13) 0.0415(11) 0.0662(13) 0.0014(9) -0.0057(11) 0.0097(10)
C8 0.0488(10) 0.0404(10) 0.0590(12) -0.0019(8) -0.0054(9) -0.0003(9)
C9 0.0357(8) 0.0433(10) 0.0412(9) 0.0015(7) -0.0006(7) 0.0019(8)
C10 0.0385(9) 0.0429(9) 0.0431(10) 0.0030(7) 0.0003(8) -0.0008(8)
C11 0.0630(13) 0.0435(11) 0.0816(15) 0.0007(10) -0.0182(12) -0.0054(9)
C12 0.0435(9) 0.0466(11) 0.0669(13) -0.0006(9) -0.0088(9) -0.0062(9)
C13 0.0358(8) 0.0431(10) 0.0446(10) -0.0013(7) -0.0035(7) 0.0017(7)
C14 0.0448(9) 0.0503(11) 0.0486(11) -0.0069(9) -0.0030(8) 0.0100(9)
C15 0.0637(12) 0.0649(13) 0.0535(12) -0.0102(9) -0.0152(10) 0.0096(11)
C16 0.0734(14) 0.0679(15) 0.0913(19) -0.0217(12) -0.0397(13) 0.0047(12)
C17 0.0512(11) 0.0594(13) 0.0950(18) -0.0032(12) -0.0242(12) -0.0091(10)
C18 0.0436(9) 0.0570(11) 0.0433(10) 0.0018(8) 0.0043(8) 0.0095(9)
C19 0.0332(8) 0.0455(10) 0.0430(10) -0.0008(8) -0.0020(8) -0.0010(7)
C20 0.0298(8) 0.0422(9) 0.0412(9) -0.0005(7) -0.0063(8) -0.0005(7)
C21 0.0368(9) 0.0502(11) 0.0411(10) 0.0021(8) -0.0035(8) -0.0031(8)
C22 0.0341(8) 0.0507(11) 0.0451(10) -0.0118(8) -0.0051(8) -0.0030(8)
C23 0.0360(9) 0.0431(10) 0.0550(11) -0.0085(8) -0.0061(8) -0.0052(8)
C24 0.0388(9) 0.0436(10) 0.0524(11) 0.0013(8) 0.0018(8) -0.0043(8)
C25 0.0527(11) 0.0703(13) 0.0469(11) -0.0137(9) 0.0025(9) 0.0010(11)
C26 0.0632(13) 0.0795(16) 0.0668(14) -0.0337(12) 0.0051(12) 0.0112(12)
C27 0.0656(13) 0.0537(13) 0.0875(17) -0.0273(12) -0.0006(13) 0.0031(11)
C28 0.0543(11) 0.0418(11) 0.0807(15) -0.0137(9) -0.0017(11) -0.0061(9)

loop_
_atom_type_symbol
_atom_type_description
_atom_type_scat_dispersion_real
_atom_type_scat_dispersion_imag
_atom_type_scat_source
C C 0.0033 0.0016 'International Tables Vol C Tables 4.2.6.8 and 6.1.1.4'
H H 0.0000 0.0000 'International Tables Vol C Tables 4.2.6.8 and 6.1.1.4'

loop_
_geom_angle_atom_site_label_1
_geom_angle_atom_site_label_2
_geom_angle_atom_site_label_3
_geom_angle
C2 C1 C10 122.67(17)
C2 C1 C6 118.15(16)
C10 C1 C6 119.17(16)
C3 C2 C1 121.1(2)
C3 C2 H2 119.5
C1 C2 H2 119.5
C2 C3 C4 120.6(2)
C2 C3 H3 119.7
C4 C3 H3 119.7
C5 C4 C3 120.2(2)
C5 C4 H4 119.9
C3 C4 H4 119.9
C4 C5 C6 121.2(2)
C4 C5 H5 119.4
C6 C5 H5 119.4
C5 C6 C7 122.23(19)
C5 C6 C1 118.84(18)
C7 C6 C1 118.90(16)
C8 C7 C6 120.52(17)
C8 C7 H7 119.7
C6 C7 H7 119.7
C7 C8 C9 120.64(16)
C7 C8 C11 129.38(17)
C9 C8 C11 109.88(16)
C10 C9 C8 120.33(16)
C10 C9 C13 130.78(15)
C8 C9 C13 108.88(14)
C9 C10 C1 120.38(16)
C9 C10 H10 119.8
C1 C10 H10 119.8
C8 C11 C12 103.04(14)
C8 C11 H11A 111.2
C12 C11 H11A 111.2
C8 C11 H11B 111.2
C12 C11 H11B 111.2
H11A C11 H11B 109.1
C17 C12 C11 114.69(16)
C17 C12 C13 114.45(16)
C11 C12 C13 104.06(14)
C17 C12 H12 107.8
C11 C12 H12 107.8
C13 C12 H12 107.8
C20 C13 C9 113.74(14)
C20 C13 C12 118.10(14)
C9 C13 C12 101.27(13)
C20 C13 C14 100.98(13)
C9 C13 C14 109.81(14)
C12 C13 C14 113.22(14)
C15 C14 C18 110.57(15)
C15 C14 C13 112.06(15)
C18 C14 C13 103.01(14)
C15 C14 H14 110.3
C18 C14 H14 110.3
C13 C14 H14 110.3
C16 C15 C14 113.42(17)
C16 C15 H15A 108.9
C14 C15 H15A 108.9
C16 C15 H15B 108.9
C14 C15 H15B 108.9
H15A C15 H15B 107.7
C17 C16 C15 110.75(17)
C17 C16 H16A 109.5
C15 C16 H16A 109.5
C17 C16 H16B 109.5
C15 C16 H16B 109.5
H16A C16 H16B 108.1
C16 C17 C12 112.42(18)
C16 C17 H17A 109.1
C12 C17 H17A 109.1
C16 C17 H17B 109.1
C12 C17 H17B 109.1
H17A C17 H17B 107.9
C19 C18 C14 102.71(14)
C19 C18 H18A 111.2
C14 C18 H18A 111.2
C19 C18 H18B 111.2
C14 C18 H18B 111.2
H18A C18 H18B 109.1
C24 C19 C20 120.88(15)
C24 C19 C18 129.73(16)
C20 C19 C18 109.33(15)
C21 C20 C19 120.34(15)
C21 C20 C13 130.04(15)
C19 C20 C13 109.55(14)
C20 C21 C22 120.07(16)
C20 C21 H21 120.0
C22 C21 H21 120.0
C25 C22 C23 118.08(17)
C25 C22 C21 122.64(18)
C23 C22 C21 119.23(15)
C28 C23 C22 119.24(17)
C28 C23 C24 121.54(18)
C22 C23 C24 119.18(15)
C19 C24 C23 120.30(16)
C19 C24 H24 119.8
C23 C24 H24 119.8
C26 C25 C22 121.0(2)
C26 C25 H25 119.5
C22 C25 H25 119.5
C25 C26 C27 120.7(2)
C25 C26 H26 119.6
C27 C26 H26 119.6
C28 C27 C26 119.7(2)
C28 C27 H27 120.2
C26 C27 H27 120.2
C27 C28 C23 121.2(2)
C27 C28 H28 119.4
C23 C28 H28 119.4

loop_
_geom_bond_atom_site_label_1
_geom_bond_atom_site_label_2
_geom_bond_distance
C1 C2 1.409(2)
C1 C10 1.418(2)
C1 C6 1.420(3)
C2 C3 1.363(3)
C2 H2 0.9300
C3 C4 1.392(3)
C3 H3 0.9300
C4 C5 1.353(3)
C4 H4 0.9300
C5 C6 1.411(3)
C5 H5 0.9300
C6 C7 1.412(3)
C7 C8 1.359(3)
C7 H7 0.9300
C8 C9 1.416(2)
C8 C11 1.501(3)
C9 C10 1.357(2)
C9 C13 1.528(2)
C10 H10 0.9300
C11 C12 1.533(3)
C11 H11A 0.9700
C11 H11B 0.9700
C12 C17 1.528(3)
C12 C13 1.542(2)
C12 H12 0.9800
C13 C20 1.518(2)
C13 C14 1.567(2)
C14 C15 1.523(3)
C14 C18 1.530(3)
C14 H14 0.9800
C15 C16 1.512(3)
C15 H15A 0.9700
C15 H15B 0.9700
C16 C17 1.508(3)
C16 H16A 0.9700
C16 H16B 0.9700
C17 H17A 0.9700
C17 H17B 0.9700
C18 C19 1.497(2)
C18 H18A 0.9700
C18 H18B 0.9700
C19 C24 1.352(2)
C19 C20 1.420(2)
C20 C21 1.361(2)
C21 C22 1.423(2)
C21 H21 0.9300
C22 C25 1.408(2)
C22 C23 1.414(3)
C23 C28 1.407(2)
C23 C24 1.419(2)
C24 H24 0.9300
C25 C26 1.366(3)
C25 H25 0.9300
C26 C27 1.394(3)
C26 H26 0.9300
C27 C28 1.358(3)
C27 H27 0.9300
C28 H28 0.9300

loop_
_geom_torsion_atom_site_label_1
_geom_torsion_atom_site_label_2
_geom_torsion_atom_site_label_3
_geom_torsion_atom_site_label_4
_geom_torsion
C10 C1 C2 C3 179.35(19)
C6 C1 C2 C3 0.5(3)
C1 C2 C3 C4 0.5(4)
C2 C3 C4 C5 -0.9(4)
C3 C4 C5 C6 0.3(4)
C4 C5 C6 C7 -177.5(2)
C4 C5 C6 C1 0.7(3)
C2 C1 C6 C5 -1.1(3)
C10 C1 C6 C5 -179.97(18)
C2 C1 C6 C7 177.12(18)
C10 C1 C6 C7 -1.7(3)
C5 C6 C7 C8 178.6(2)
C1 C6 C7 C8 0.4(3)
C6 C7 C8 C9 1.6(3)
C6 C7 C8 C11 -174.4(2)
C7 C8 C9 C10 -2.3(3)
C11 C8 C9 C10 174.38(17)
C7 C8 C9 C13 178.54(17)
C11 C8 C9 C13 -4.7(2)
C8 C9 C10 C1 1.0(3)
C13 C9 C10 C1 179.86(16)
C2 C1 C10 C9 -177.75(17)
C6 C1 C10 C9 1.0(3)
C7 C8 C11 C12 158.6(2)
C9 C8 C11 C12 -17.7(2)
C8 C11 C12 C17 158.56(18)
C8 C11 C12 C13 32.8(2)
C10 C9 C13 C20 -26.4(3)
C8 C9 C13 C20 152.63(15)
C10 C9 C13 C12 -154.12(18)
C8 C9 C13 C12 24.87(19)
C10 C9 C13 C14 85.9(2)
C8 C9 C13 C14 -95.07(17)
C17 C12 C13 C20 74.2(2)
C11 C12 C13 C20 -159.85(16)
C17 C12 C13 C9 -160.92(16)
C11 C12 C13 C9 -34.97(18)
C17 C12 C13 C14 -43.4(2)
C11 C12 C13 C14 82.50(18)
C20 C13 C14 C15 -83.40(17)
C9 C13 C14 C15 156.22(15)
C12 C13 C14 C15 43.9(2)
C20 C13 C14 C18 35.46(15)
C9 C13 C14 C18 -84.92(16)
C12 C13 C14 C18 162.72(13)
C18 C14 C15 C16 -166.19(17)
C13 C14 C15 C16 -51.9(2)
C14 C15 C16 C17 58.2(2)
C15 C16 C17 C12 -56.0(2)
C11 C12 C17 C16 -70.4(2)
C13 C12 C17 C16 49.8(2)
C15 C14 C18 C19 83.56(17)
C13 C14 C18 C19 -36.33(16)
C14 C18 C19 C24 -153.61(17)
C14 C18 C19 C20 23.62(17)
C24 C19 C20 C21 -0.4(2)
C18 C19 C20 C21 -177.92(14)
C24 C19 C20 C13 176.90(14)
C18 C19 C20 C13 -0.61(18)
C9 C13 C20 C21 -87.4(2)
C12 C13 C20 C21 31.1(2)
C14 C13 C20 C21 155.03(16)
C9 C13 C20 C19 95.61(16)
C12 C13 C20 C19 -145.91(15)
C14 C13 C20 C19 -21.93(16)
C19 C20 C21 C22 0.7(2)
C13 C20 C21 C22 -176.03(16)
C20 C21 C22 C25 176.95(15)
C20 C21 C22 C23 -0.4(2)
C25 C22 C23 C28 0.2(2)
C21 C22 C23 C28 177.66(16)
C25 C22 C23 C24 -177.61(15)
C21 C22 C23 C24 -0.2(2)
C20 C19 C24 C23 -0.2(2)
C18 C19 C24 C23 176.80(16)
C28 C23 C24 C19 -177.35(16)
C22 C23 C24 C19 0.4(2)
C23 C22 C25 C26 0.1(3)
C21 C22 C25 C26 -177.28(18)
C22 C25 C26 C27 -0.7(3)
C25 C26 C27 C28 1.1(3)
C26 C27 C28 C23 -0.8(3)
C22 C23 C28 C27 0.1(3)
C24 C23 C28 C27 177.92(17)
